data_2008908
loop_
_publ_author_name
'Blake, Alexander J.'
'Champness, Neil R.'
'Cooke, Paul A.'
'Nicolson, James E.B.'

_publ_section_title
;
 Bis(4,4'-disulfanediyldipyridinium)
 di-\m-chloro-bis[dichlorocuprate(II)] bis(tetrafluoroborate)
;
_journal_issue 9
_journal_name_full 'Acta Crystallographica Section C'
_journal_page_first 1422
_journal_page_last 1425
_journal_paper_doi 10.1107/S0108270199006836
_journal_volume 55
_journal_year 1999
_chemical_formula_iupac '(C10 H10 N2 S2 )2 [Cu2 Cl6 ](BF4 )2 '
_chemical_formula_moiety '2C10 H10 N2 S2 2+ ,  2BF4 -, Cu2 Cl6 2- '
_chemical_formula_sum 'C20 H20 B2 Cl6 Cu2 F8 N4 S4'
_chemical_formula_weight 958.04
_chemical_name_common '[(Cu2Cl3)](H2bpds)(BF4)'
_chemical_name_systematic
;Hexachlorodicuprate(II) Bis[bis(4-pyridinium)disulfide]
 Bis(tetrafluoroborate)
;
_space_group_IT_number 2
_symmetry_cell_setting triclinic
_symmetry_space_group_name_Hall '-P 1'
_symmetry_space_group_name_H-M 'P -1'
_audit_creation_method SHELXL-97
_cell_angle_alpha 95.053(17)
_cell_angle_beta 93.762(19)
_cell_angle_gamma 99.544(17)
_cell_formula_units_Z 1
_cell_length_a 5.9096(11)
_cell_length_b 9.9845(17)
_cell_length_c 14.394(3)
_cell_measurement_reflns_used 40
_cell_measurement_temperature 150(2)
_cell_measurement_theta_max 35
_cell_measurement_theta_min 20
_cell_volume 831.5(3)
_computing_cell_refinement STADI-4
_computing_data_collection 'STADI-4 (Stoe & Cie, 1997a)'
_computing_data_reduction 'X-RED (Stoe & Cie, 1997b)'
_computing_molecular_graphics 'SHELXTL/PC (Sheldrick, 1994)'
_computing_publication_material SHELXL97
_computing_structure_refinement 'SHELXL97 (Sheldrick, 1997)'
_computing_structure_solution 'SHELXS97 (Sheldrick, 1990)'
_diffrn_ambient_temperature 150(2)
_diffrn_measured_fraction_theta_full 0.998
_diffrn_measured_fraction_theta_max 0.998
_diffrn_measurement_device_type 'Stoe Stadi-4 four-circle diffractometer'
_diffrn_measurement_method \w/2\q
_diffrn_radiation_monochromator graphite
_diffrn_radiation_source 'fine-focus sealed tube'
_diffrn_radiation_type MoK\a
_diffrn_radiation_wavelength 0.71073
_diffrn_reflns_av_R_equivalents 0.067
_diffrn_reflns_av_sigmaI/netI 0.047
_diffrn_reflns_limit_h_max 7
_diffrn_reflns_limit_h_min -7
_diffrn_reflns_limit_k_max 11
_diffrn_reflns_limit_k_min -11
_diffrn_reflns_limit_l_max 17
_diffrn_reflns_limit_l_min -13
_diffrn_reflns_number 3244
_diffrn_reflns_theta_full 25.03
_diffrn_reflns_theta_max 25.03
_diffrn_reflns_theta_min 2.64
_diffrn_standards_decay_% 'random variation +-4.2'
_diffrn_standards_interval_time 60
_diffrn_standards_number 3
_exptl_absorpt_coefficient_mu 2.081
_exptl_absorpt_correction_T_max 0.945
_exptl_absorpt_correction_T_min 0.906
_exptl_absorpt_correction_type numerical
_exptl_absorpt_process_details '(X-RED; Stoe & Cie, 1997a)'
_exptl_crystal_colour 'dark red'
_exptl_crystal_density_diffrn 1.913
_exptl_crystal_density_method 'not measured'
_exptl_crystal_description needle
_exptl_crystal_F_000 474
_exptl_crystal_size_max 0.70
_exptl_crystal_size_mid 0.10
_exptl_crystal_size_min 0.06
_refine_diff_density_max 0.55
_refine_diff_density_min -0.43
_refine_ls_extinction_method none
_refine_ls_goodness_of_fit_ref 1.18
_refine_ls_hydrogen_treatment constr
_refine_ls_matrix_type full
_refine_ls_number_parameters 208
_refine_ls_number_reflns 2911
_refine_ls_number_restraints 0
_refine_ls_restrained_S_all 1.18
_refine_ls_R_factor_all 0.0681
_refine_ls_R_factor_gt 0.0454
_refine_ls_shift/su_max 0.001
_refine_ls_shift/su_mean 0.000
_refine_ls_structure_factor_coef Fsqd
_refine_ls_weighting_details 'calc w = 1/[\s^2^(Fo^2^)+2.647P] where P=(Fo^2^+2Fc^2^)/3'
_refine_ls_weighting_scheme calc
_refine_ls_wR_factor_ref 0.0816
_reflns_number_gt 2335
_reflns_number_total 2911
_reflns_threshold_expression I>2\s(I)
_cod_data_source_file gd1036.cif
_cod_data_source_block cudspy
_cod_depositor_comments
;
The following automatic conversions were performed:

'_geom_hbond_publ_flag' value 'Yes' changed to 'yes' according to
/home/saulius/struct/CIF-dictionaries/cif_core.dic dictionary named
'cif_core.dic' version 2.4.1 from 2010-06-29 (3 times).

Automatic conversion script
Id: cif_fix_values 1715 2011-07-08 13:25:40Z adriana 
;
_cod_original_sg_symbol_H-M P-1
_cod_database_code 2008908
_cod_database_fobs_code 2008908

loop_
_symmetry_equiv_pos_as_xyz
'x, y, z'
'-x, -y, -z'

loop_
_atom_site_label
_atom_site_fract_x
_atom_site_fract_y
_atom_site_fract_z
_atom_site_U_iso_or_equiv
_atom_site_adp_type
_atom_site_calc_flag
_atom_site_refinement_flags
_atom_site_occupancy
_atom_site_disorder_assembly
_atom_site_disorder_group
_atom_site_type_symbol
Cu1 0.27328(9) 0.08339(6) -0.01143(4) 0.01702(18) Uani d . 1 . . Cu
Cl1 0.44313(19) 0.30334(12) 0.01953(9) 0.0207(3) Uani d . 1 . . Cl
Cl2 0.02185(19) -0.11274(12) -0.07862(9) 0.0224(3) Uani d . 1 . . Cl
Cl3 0.52147(19) 0.03996(12) -0.11866(8) 0.0196(3) Uani d . 1 . . Cl
N1 0.8011(8) 0.8295(5) -0.4300(3) 0.0381(12) Uani d . 1 . . N
H1A 0.6830 0.8499 -0.4629 0.046 Uiso calc R 1 . . H
C2 0.8222(10) 0.6979(6) -0.4277(4) 0.0342(14) Uani d . 1 . . C
H2A 0.7121 0.6284 -0.4626 0.041 Uiso calc R 1 . . H
C3 1.0006(9) 0.6637(6) -0.3756(4) 0.0293(13) Uani d . 1 . . C
H3A 1.0140 0.5705 -0.3734 0.035 Uiso calc R 1 . . H
C4 1.1650(9) 0.7668(5) -0.3251(4) 0.0254(12) Uani d . 1 . . C
C5 1.1370(11) 0.9022(6) -0.3309(4) 0.0353(14) Uani d . 1 . . C
H5A 1.2453 0.9746 -0.2981 0.042 Uiso calc R 1 . . H
C6 0.9545(11) 0.9296(7) -0.3837(4) 0.0428(16) Uani d . 1 . . C
H6A 0.9361 1.0217 -0.3877 0.051 Uiso calc R 1 . . H
C7 1.1944(8) 0.4583(5) -0.2080(3) 0.0172(10) Uani d . 1 . . C
C8 1.0504(8) 0.5272(5) -0.1565(3) 0.0223(11) Uani d . 1 . . C
H8A 1.0678 0.6239 -0.1529 0.027 Uiso calc R 1 . . H
C9 0.8826(8) 0.4534(5) -0.1109(4) 0.0222(11) Uani d . 1 . . C
H9A 0.7810 0.4988 -0.0764 0.027 Uiso calc R 1 . . H
N10 0.8625(7) 0.3187(4) -0.1151(3) 0.0213(9) Uani d . 1 . . N
H10A 0.7535 0.2730 -0.0857 0.026 Uiso calc R 1 . . H
C11 1.0006(8) 0.2497(5) -0.1621(3) 0.0211(11) Uani d . 1 . . C
H11A 0.9809 0.1533 -0.1628 0.025 Uiso calc R 1 . . H
C12 1.1699(8) 0.3167(5) -0.2091(3) 0.0186(11) Uani d . 1 . . C
H12A 1.2697 0.2679 -0.2421 0.022 Uiso calc R 1 . . H
S1 1.3978(2) 0.73954(13) -0.25212(9) 0.0249(3) Uani d . 1 . . S
S2 1.4044(2) 0.53674(13) -0.27712(10) 0.0249(3) Uani d . 1 . . S
B1 0.3027(11) 0.7425(6) -0.5921(4) 0.0261(14) Uani d . 1 . . B
F1 0.4129(7) 0.8620(4) -0.5399(3) 0.0692(13) Uani d . 1 . . F
F2 0.3475(6) 0.6331(3) -0.5451(2) 0.0431(9) Uani d . 1 . . F
F3 0.3786(6) 0.7344(5) -0.6792(3) 0.0591(11) Uani d . 1 . . F
F4 0.0693(6) 0.7457(4) -0.5984(2) 0.0453(9) Uani d . 1 . . F

loop_
_atom_site_aniso_label
_atom_site_aniso_U_11
_atom_site_aniso_U_22
_atom_site_aniso_U_33
_atom_site_aniso_U_12
_atom_site_aniso_U_13
_atom_site_aniso_U_23
Cu1 0.0119(3) 0.0139(3) 0.0250(4) 0.0018(2) 0.0041(2) -0.0002(2)
Cl1 0.0184(6) 0.0143(6) 0.0285(7) 0.0002(4) 0.0054(5) -0.0015(5)
Cl2 0.0141(6) 0.0184(6) 0.0334(7) 0.0012(5) 0.0070(5) -0.0058(5)
Cl3 0.0170(6) 0.0172(6) 0.0245(7) 0.0017(5) 0.0049(5) 0.0012(5)
N1 0.036(3) 0.058(4) 0.026(3) 0.019(3) 0.002(2) 0.010(3)
C2 0.035(3) 0.042(4) 0.024(3) 0.000(3) 0.002(3) 0.006(3)
C3 0.032(3) 0.036(3) 0.020(3) 0.002(3) 0.007(2) 0.004(2)
C4 0.030(3) 0.026(3) 0.021(3) 0.003(2) 0.011(2) 0.001(2)
C5 0.049(4) 0.030(3) 0.029(3) 0.013(3) 0.002(3) 0.003(3)
C6 0.059(4) 0.044(4) 0.033(4) 0.026(3) 0.012(3) 0.010(3)
C7 0.019(2) 0.019(3) 0.013(2) 0.000(2) 0.0003(19) 0.004(2)
C8 0.026(3) 0.015(3) 0.026(3) 0.005(2) 0.001(2) -0.004(2)
C9 0.019(3) 0.023(3) 0.025(3) 0.005(2) -0.001(2) 0.000(2)
N10 0.018(2) 0.024(2) 0.021(2) -0.0005(18) 0.0019(18) 0.0050(18)
C11 0.022(3) 0.017(3) 0.026(3) 0.006(2) 0.001(2) 0.005(2)
C12 0.019(2) 0.024(3) 0.014(2) 0.009(2) 0.000(2) -0.002(2)
S1 0.0256(7) 0.0180(7) 0.0301(8) 0.0008(5) 0.0030(6) 0.0031(6)
S2 0.0266(7) 0.0199(7) 0.0296(8) 0.0035(5) 0.0126(6) 0.0029(5)
B1 0.034(3) 0.027(3) 0.018(3) 0.015(3) -0.001(3) -0.003(3)
F1 0.082(3) 0.032(2) 0.085(3) 0.013(2) -0.043(3) -0.008(2)
F2 0.049(2) 0.0336(19) 0.049(2) 0.0136(16) -0.0013(17) 0.0113(16)
F3 0.054(2) 0.098(3) 0.038(2) 0.040(2) 0.0200(18) 0.019(2)
F4 0.038(2) 0.067(3) 0.037(2) 0.0227(18) 0.0063(16) 0.0102(18)

loop_
_atom_type_symbol
_atom_type_description
_atom_type_scat_dispersion_real
_atom_type_scat_dispersion_imag
_atom_type_scat_source
C C 0.0033 0.0016 'International Tables Vol C Tables 4.2.6.8 and 6.1.1.4'
H H 0.0000 0.0000 'International Tables Vol C Tables 4.2.6.8 and 6.1.1.4'
N N 0.0061 0.0033 'International Tables Vol C Tables 4.2.6.8 and 6.1.1.4'
F F 0.0171 0.0103 'International Tables Vol C Tables 4.2.6.8 and 6.1.1.4'
S S 0.1246 0.1234 'International Tables Vol C Tables 4.2.6.8 and 6.1.1.4'
Cu Cu 0.3201 1.2651 'International Tables Vol C Tables 4.2.6.8 and 6.1.1.4'
B B 0.0013 0.0007 'International Tables Vol C Tables 4.2.6.8 and 6.1.1.4'
Cl Cl 0.1484 0.1585 'International Tables Vol C Tables 4.2.6.8 and 6.1.1.4'

loop_
_geom_angle_atom_site_label_1
_geom_angle_atom_site_label_2
_geom_angle_atom_site_label_3
_geom_angle_site_symmetry_1
_geom_angle_site_symmetry_3
_geom_angle
_geom_angle_publ_flag
Cl1 Cu1 Cl2 . 2 92.67(5) y
Cl1 Cu1 Cl2 . . 160.92(5) y
Cl1 Cu1 Cl3 . . 92.88(5) y
Cl1 Cu1 Cl3 . 2_655 103.13(5) y
Cl2 Cu1 Cl2 2 . 84.27(5) y
Cl2 Cu1 Cl3 2 . 170.92(5) y
Cl2 Cu1 Cl3 . . 88.15(5) y
Cl2 Cu1 Cl3 2 2_655 92.46(5) y
Cl2 Cu1 Cl3 . 2_655 95.82(5) y
Cl3 Cu1 Cl3 . 2_655 93.27(5) y
Cu1 Cl2 Cu1 2 . 95.73(5) y
Cu1 Cl3 Cu1 . 2_655 86.73(5) y
C6 N1 C2 . . 121.6(5) ?
N1 C2 C3 . . 120.2(5) ?
C2 C3 C4 . . 119.8(5) ?
C5 C4 C3 . . 117.7(5) ?
C5 C4 S1 . . 116.9(4) ?
C3 C4 S1 . . 125.3(4) ?
C6 C5 C4 . . 119.7(6) ?
N1 C6 C5 . . 121.0(6) ?
C8 C7 C12 . . 119.1(4) ?
C8 C7 S2 . . 124.5(4) ?
C12 C7 S2 . . 116.3(4) ?
C9 C8 C7 . . 119.0(5) ?
N10 C9 C8 . . 120.0(5) ?
C9 N10 C11 . . 122.6(4) ?
N10 C11 C12 . . 120.4(5) ?
C11 C12 C7 . . 118.9(4) ?
C4 S1 S2 . . 104.66(19) ?
C7 S2 S1 . . 104.34(17) ?
F1 B1 F2 . . 108.1(5) ?
F1 B1 F3 . . 110.4(5) ?
F1 B1 F4 . . 107.6(5) ?
F2 B1 F3 . . 110.8(5) ?
F2 B1 F4 . . 110.1(5) ?
F3 B1 F4 . . 109.8(5) ?

loop_
_geom_bond_atom_site_label_1
_geom_bond_atom_site_label_2
_geom_bond_site_symmetry_2
_geom_bond_distance
_geom_bond_publ_flag
Cu1 Cl1 . 2.2510(13) y
Cu1 Cl2 . 2.3433(14) y
Cu1 Cl2 2 2.2820(14) y
Cu1 Cl3 . 2.2609(14) y
Cu1 Cl3 2_655 2.6643(14) y
N1 C6 . 1.329(8) ?
N1 C2 . 1.344(7) ?
C2 C3 . 1.360(8) ?
C3 C4 . 1.406(7) ?
C4 C5 . 1.398(7) ?
C4 S1 . 1.747(6) ?
C5 C6 . 1.358(8) ?
C7 C8 . 1.391(6) ?
C7 C12 . 1.396(7) ?
C7 S2 . 1.766(5) ?
C8 C9 . 1.373(7) ?
C9 N10 . 1.326(6) ?
N10 C11 . 1.332(6) ?
C11 C12 . 1.361(7) ?
S1 S2 . 2.0324(18) ?
B1 F1 . 1.390(7) ?
B1 F2 . 1.387(7) ?
B1 F3 . 1.360(7) ?
B1 F4 . 1.382(7) ?

loop_
_geom_hbond_atom_site_label_D
_geom_hbond_atom_site_label_H
_geom_hbond_atom_site_label_A
_geom_hbond_distance_DH
_geom_hbond_distance_HA
_geom_hbond_distance_DA
_geom_hbond_angle_DHA
_geom_hbond_publ_flag
N10 H10A Cl1 0.88 2.49 3.237(4) 143 yes
N10 H10A Cl3 0.88 2.49 3.148(4) 132 yes
N1 H1A F1 0.88 1.91 2.781(6) 170 yes

loop_
_geom_torsion_atom_site_label_1
_geom_torsion_atom_site_label_2
_geom_torsion_atom_site_label_3
_geom_torsion_atom_site_label_4
_geom_torsion_site_symmetry_1
_geom_torsion_site_symmetry_4
_geom_torsion
_geom_torsion_publ_flag
Cl1 Cu1 Cl2 Cu1 . 2 -81.56(16) ?
Cl3 Cu1 Cl2 Cu1 . 2 -175.00(6) ?
Cl2 Cu1 Cl2 Cu1 2 2 0.0 ?
Cl3 Cu1 Cl2 Cu1 2_655 2 91.89(5) ?
Cl1 Cu1 Cl3 Cu1 . 2_655 103.34(5) ?
Cl2 Cu1 Cl3 Cu1 2 2_655 -129.0(3) ?
Cl2 Cu1 Cl3 Cu1 . 2_655 -95.73(5) ?
Cl3 Cu1 Cl3 Cu1 2_655 2_655 0.0 ?
C6 N1 C2 C3 . . 1.5(8) ?
N1 C2 C3 C4 . . -0.9(8) ?
C2 C3 C4 C5 . . -0.1(8) ?
C2 C3 C4 S1 . . 177.7(4) ?
C3 C4 C5 C6 . . 0.4(8) ?
S1 C4 C5 C6 . . -177.6(4) ?
C2 N1 C6 C5 . . -1.1(9) ?
C4 C5 C6 N1 . . 0.1(9) ?
C12 C7 C8 C9 . . -2.3(7) ?
S2 C7 C8 C9 . . 175.3(4) ?
C7 C8 C9 N10 . . 1.2(7) ?
C8 C9 N10 C11 . . 0.3(7) ?
C9 N10 C11 C12 . . -0.6(7) ?
N10 C11 C12 C7 . . -0.7(7) ?
C8 C7 C12 C11 . . 2.1(7) ?
S2 C7 C12 C11 . . -175.7(4) ?
C5 C4 S1 S2 . . -172.3(4) ?
C3 C4 S1 S2 . . 9.9(5) ?
C8 C7 S2 S1 . . 4.9(5) ?
C12 C7 S2 S1 . . -177.4(3) ?
C4 S1 S2 C7 . . -81.5(2) y
